data_7219440
loop_
_publ_author_name
'Jiang, Xiang'
'Tao, Bo'
'Yu, Li Xiao'
'Wang, Hong Yun'
'Xia, Hua'

_publ_section_title
;
 Syntheses, crystal structures and properties of three cyano-bridged
 one-dimensional coordination polymers based on macrocyclic metallic
 tectons
;
_journal_name_full 'RSC Adv.'
_journal_paper_doi 10.1039/C4RA16545D
_journal_year 2015
_chemical_formula_sum 'C16 H32 N10 Ni2 O3'
_chemical_formula_weight 529.93
_chemical_name_systematic
;
 ?
;
_space_group_crystal_system triclinic
_space_group_IT_number 2
_space_group_name_Hall '-P 1'
_space_group_name_H-M_alt 'P -1'
_symmetry_space_group_name_Hall '-P 1'
_symmetry_space_group_name_H-M 'P -1'
_atom_sites_solution_hydrogens mixed
_audit_creation_method SHELXL-2014
_audit_update_record
;
2015-01-29 deposited with the CCDC.
2015-01-30 downloaded from the CCDC.
;
_cell_angle_alpha 100.47(3)
_cell_angle_beta 93.41(3)
_cell_angle_gamma 110.83(3)
_cell_formula_units_Z 2
_cell_length_a 8.6927(17)
_cell_length_b 9.6891(19)
_cell_length_c 14.739(3)
_cell_measurement_temperature 293(2)
_cell_volume 1130.5(5)
_computing_structure_refinement 'SHELXL-2014 (Sheldrick, 2014)'
_diffrn_ambient_temperature 293(2)
_diffrn_measured_fraction_theta_full 0.998
_diffrn_measured_fraction_theta_max 0.990
_diffrn_radiation_type MoK\a
_diffrn_radiation_wavelength 0.71073
_diffrn_reflns_av_R_equivalents 0.0497
_diffrn_reflns_av_unetI/netI 0.0647
_diffrn_reflns_Laue_measured_fraction_full 0.998
_diffrn_reflns_Laue_measured_fraction_max 0.990
_diffrn_reflns_limit_h_max 11
_diffrn_reflns_limit_h_min -9
_diffrn_reflns_limit_k_max 12
_diffrn_reflns_limit_k_min -12
_diffrn_reflns_limit_l_max 19
_diffrn_reflns_limit_l_min -19
_diffrn_reflns_number 11219
_diffrn_reflns_point_group_measured_fraction_full 0.998
_diffrn_reflns_point_group_measured_fraction_max 0.990
_diffrn_reflns_theta_full 25.242
_diffrn_reflns_theta_max 27.446
_diffrn_reflns_theta_min 3.063
_exptl_absorpt_coefficient_mu 1.705
_exptl_absorpt_correction_T_max 0.676
_exptl_absorpt_correction_T_min 0.606
_exptl_absorpt_correction_type multi-scan
_exptl_crystal_density_diffrn 1.557
_exptl_crystal_description prism
_exptl_crystal_F_000 556
_exptl_crystal_size_max 0.34
_exptl_crystal_size_mid 0.25
_exptl_crystal_size_min 0.23
_refine_diff_density_max 0.774
_refine_diff_density_min -1.065
_refine_diff_density_rms 0.117
_refine_ls_extinction_method none
_refine_ls_goodness_of_fit_ref 1.094
_refine_ls_hydrogen_treatment constr
_refine_ls_matrix_type full
_refine_ls_number_parameters 283
_refine_ls_number_reflns 5139
_refine_ls_number_restraints 0
_refine_ls_restrained_S_all 1.094
_refine_ls_R_factor_all 0.0788
_refine_ls_R_factor_gt 0.0462
_refine_ls_shift/su_max 0.000
_refine_ls_shift/su_mean 0.000
_refine_ls_structure_factor_coef Fsqd
_refine_ls_weighting_details 'w=1/[\s^2^(Fo^2^)+(0.0370P)^2^+1.7901P] where P=(Fo^2^+2Fc^2^)/3'
_refine_ls_weighting_scheme calc
_refine_ls_wR_factor_gt 0.0987
_refine_ls_wR_factor_ref 0.1246
_reflns_Friedel_coverage 0.000
_reflns_number_gt 3584
_reflns_number_total 5139
_reflns_threshold_expression 'I > 2\s(I)'
_cod_data_source_file c4ra16545d1.cif
_cod_data_source_block 1
_cod_database_code 7219440
_shelx_space_group_comment
;
The symmetry employed for this shelxl refinement is uniquely defined
by the following loop, which should always be used as a source of
symmetry information in preference to the above space-group names.
They are only intended as comments.
;
_shelxl_version_number 2014-3

loop_
_space_group_symop_operation_xyz
'x, y, z'
'-x, -y, -z'

loop_
_atom_site_label
_atom_site_type_symbol
_atom_site_fract_x
_atom_site_fract_y
_atom_site_fract_z
_atom_site_U_iso_or_equiv
_atom_site_adp_type
_atom_site_occupancy
_atom_site_site_symmetry_order
_atom_site_calc_flag
_atom_site_refinement_flags_posn
_atom_site_refinement_flags_adp
_atom_site_refinement_flags_occupancy
Ni1 Ni -0.03914(6) 0.68438(6) 0.27961(3) 0.03003(15) Uani 1 1 d . . .
Ni2 Ni 0.5000 1.0000 0.5000 0.02415(17) Uani 1 2 d S . P
Ni3 Ni -0.5000 0.5000 0.0000 0.02695(18) Uani 1 2 d S . P
N1 N 0.0918(6) 0.9506(6) 0.1904(4) 0.0797(17) Uani 1 1 d . . .
N2 N -0.3180(4) 0.5698(4) 0.1200(2) 0.0337(8) Uani 1 1 d . . .
N3 N -0.1966(5) 0.4418(5) 0.3856(3) 0.0595(12) Uani 1 1 d . . .
N4 N 0.2685(4) 0.8430(4) 0.4196(2) 0.0327(8) Uani 1 1 d . . .
N5 N -0.4280(4) 0.3217(4) -0.0417(2) 0.0319(8) Uani 1 1 d . . .
H1N H -0.3538 0.3304 -0.0010 0.038 Uiso 1 1 d R U .
N6 N -0.3150(4) 0.6210(4) -0.0755(2) 0.0308(8) Uani 1 1 d . . .
N7 N -0.6688(4) 0.1466(4) 0.0158(3) 0.0399(9) Uani 1 1 d . . .
N8 N 0.6346(4) 0.8899(4) 0.4198(2) 0.0358(8) Uani 1 1 d . . .
N9 N 0.5382(4) 1.1361(4) 0.4058(2) 0.0299(7) Uani 1 1 d . . .
H2N H 0.6210 1.2079 0.4269 0.036 Uiso 1 1 d R U .
N10 N 0.3430(5) 1.2503(4) 0.4724(2) 0.0402(9) Uani 1 1 d . . .
C1 C 0.0470(5) 0.8470(6) 0.2236(3) 0.0439(12) Uani 1 1 d . . .
C2 C -0.2154(5) 0.6065(5) 0.1826(3) 0.0311(9) Uani 1 1 d . . .
C3 C -0.1360(5) 0.5301(5) 0.3430(3) 0.0390(10) Uani 1 1 d . . .
C4 C 0.1480(5) 0.7753(5) 0.3692(3) 0.0299(9) Uani 1 1 d . . .
C5 C -0.5599(5) 0.1695(5) -0.0564(3) 0.0399(10) Uani 1 1 d . . .
H5A H -0.6277 0.1497 -0.1155 0.048 Uiso 1 1 calc R U .
H5B H -0.5078 0.0954 -0.0612 0.048 Uiso 1 1 calc R U .
C6 C -0.3393(6) 0.3557(5) -0.1225(3) 0.0437(11) Uani 1 1 d . . .
H6A H -0.4186 0.3377 -0.1766 0.052 Uiso 1 1 calc R U .
H6B H -0.2776 0.2903 -0.1367 0.052 Uiso 1 1 calc R U .
C7 C -0.2204(5) 0.5211(5) -0.0990(3) 0.0438(11) Uani 1 1 d . . .
H7A H -0.1382 0.5377 -0.0466 0.053 Uiso 1 1 calc R U .
H7B H -0.1628 0.5451 -0.1519 0.053 Uiso 1 1 calc R U .
C8 C -0.3748(6) 0.6682(5) -0.1577(3) 0.0404(11) Uani 1 1 d . . .
H8A H -0.4718 0.5873 -0.1945 0.049 Uiso 1 1 calc R U .
H8B H -0.2885 0.6981 -0.1970 0.049 Uiso 1 1 calc R U .
C9 C -0.5822(6) 0.1973(5) 0.1128(3) 0.0426(11) Uani 1 1 d . . .
H9A H -0.4631 0.2275 0.1131 0.051 Uiso 1 1 calc R U .
H9B H -0.6202 0.1165 0.1463 0.051 Uiso 1 1 calc R U .
C10 C -0.2167(5) 0.7749(5) -0.0164(3) 0.0409(11) Uani 1 1 d . . .
H10A H -0.1829 0.7684 0.0461 0.049 Uiso 1 1 calc R U .
H10B H -0.1186 0.8257 -0.0434 0.049 Uiso 1 1 calc R U .
C11 C 0.4063(6) 1.1956(5) 0.3885(3) 0.0380(10) Uani 1 1 d . . .
H11A H 0.4495 1.2780 0.3568 0.046 Uiso 1 1 calc R U .
H11B H 0.3141 1.1162 0.3470 0.046 Uiso 1 1 calc R U .
C12 C 0.4719(6) 1.3559(5) 0.5497(3) 0.0433(11) Uani 1 1 d . . .
H12A H 0.4503 1.4474 0.5704 0.052 Uiso 1 1 calc R U .
H12B H 0.5814 1.3831 0.5302 0.052 Uiso 1 1 calc R U .
C13 C 0.5405(6) 0.7323(5) 0.3714(3) 0.0399(11) Uani 1 1 d . . .
H13A H 0.5990 0.6990 0.3233 0.048 Uiso 1 1 calc R U .
H13B H 0.4312 0.7199 0.3435 0.048 Uiso 1 1 calc R U .
C14 C 0.7045(6) 0.9889(6) 0.3544(3) 0.0467(12) Uani 1 1 d . . .
H14A H 0.7318 0.9312 0.3012 0.056 Uiso 1 1 calc R U .
H14B H 0.8056 1.0715 0.3853 0.056 Uiso 1 1 calc R U .
C15 C 0.5785(6) 1.0523(5) 0.3214(3) 0.0384(10) Uani 1 1 d . . .
H15A H 0.6252 1.1197 0.2804 0.046 Uiso 1 1 calc R U .
H15B H 0.4789 0.9707 0.2876 0.046 Uiso 1 1 calc R U .
C16 C 0.7592(6) 0.8688(5) 0.4826(3) 0.0413(11) Uani 1 1 d . . .
H16A H 0.8213 0.9614 0.5282 0.050 Uiso 1 1 calc R U .
H16B H 0.8362 0.8361 0.4479 0.050 Uiso 1 1 calc R U .
O1 O 0.8067(5) 0.2032(4) 0.0414(3) 0.0675(11) Uani 1 1 d . . .
O2 O 0.1191(8) 0.3605(7) 0.3833(4) 0.130(2) Uani 1 1 d . . .
O3 O 0.9394(6) 0.1807(6) 0.2129(3) 0.0834(13) Uani 1 1 d . . .

loop_
_atom_site_aniso_label
_atom_site_aniso_U_11
_atom_site_aniso_U_22
_atom_site_aniso_U_33
_atom_site_aniso_U_23
_atom_site_aniso_U_13
_atom_site_aniso_U_12
Ni1 0.0237(3) 0.0320(3) 0.0293(3) 0.0042(2) -0.0064(2) 0.0070(2)
Ni2 0.0218(3) 0.0261(4) 0.0230(3) 0.0051(3) -0.0020(3) 0.0080(3)
Ni3 0.0225(3) 0.0315(4) 0.0238(3) 0.0042(3) -0.0026(3) 0.0082(3)
N1 0.066(3) 0.077(4) 0.077(3) 0.042(3) -0.015(3) -0.004(3)
N2 0.0279(17) 0.0304(18) 0.0335(18) 0.0034(15) -0.0040(15) 0.0030(14)
N3 0.049(3) 0.052(3) 0.077(3) 0.029(2) 0.008(2) 0.012(2)
N4 0.0291(17) 0.0356(19) 0.0341(18) 0.0066(15) -0.0062(15) 0.0151(15)
N5 0.0269(17) 0.0342(19) 0.0327(18) 0.0067(15) -0.0010(15) 0.0100(14)
N6 0.0230(16) 0.0333(18) 0.0340(18) 0.0101(15) -0.0004(14) 0.0074(14)
N7 0.0336(19) 0.036(2) 0.044(2) 0.0100(17) -0.0038(17) 0.0072(16)
N8 0.0355(19) 0.039(2) 0.0351(19) 0.0046(16) 0.0000(16) 0.0190(16)
N9 0.0277(17) 0.0248(17) 0.0302(17) 0.0070(14) -0.0030(14) 0.0019(13)
N10 0.048(2) 0.036(2) 0.039(2) 0.0078(16) 0.0009(18) 0.0197(17)
C1 0.033(2) 0.060(3) 0.034(2) 0.016(2) -0.005(2) 0.011(2)
C2 0.0244(19) 0.034(2) 0.029(2) 0.0008(17) -0.0044(17) 0.0086(17)
C3 0.034(2) 0.037(2) 0.046(3) 0.010(2) -0.002(2) 0.0131(19)
C4 0.028(2) 0.035(2) 0.028(2) 0.0086(17) -0.0029(17) 0.0133(17)
C5 0.041(2) 0.028(2) 0.046(3) 0.0048(19) -0.004(2) 0.0102(19)
C6 0.049(3) 0.053(3) 0.035(2) 0.008(2) 0.009(2) 0.025(2)
C7 0.033(2) 0.051(3) 0.049(3) 0.013(2) 0.010(2) 0.015(2)
C8 0.037(2) 0.045(3) 0.038(2) 0.021(2) 0.003(2) 0.008(2)
C9 0.039(2) 0.043(3) 0.045(3) 0.018(2) -0.001(2) 0.011(2)
C10 0.029(2) 0.045(3) 0.043(2) 0.013(2) 0.0001(19) 0.0051(19)
C11 0.046(3) 0.037(2) 0.035(2) 0.0129(19) -0.004(2) 0.019(2)
C12 0.050(3) 0.031(2) 0.044(3) 0.004(2) -0.002(2) 0.014(2)
C13 0.045(3) 0.044(3) 0.033(2) -0.0018(19) -0.001(2) 0.025(2)
C14 0.051(3) 0.057(3) 0.044(3) 0.023(2) 0.024(2) 0.025(2)
C15 0.043(2) 0.040(2) 0.030(2) 0.0128(19) 0.0036(19) 0.010(2)
C16 0.040(2) 0.044(3) 0.045(3) 0.007(2) 0.001(2) 0.023(2)
O1 0.056(2) 0.062(2) 0.088(3) 0.016(2) -0.010(2) 0.0277(19)
O2 0.144(5) 0.150(5) 0.111(4) -0.027(4) -0.052(4) 0.110(4)
O3 0.077(3) 0.112(4) 0.070(3) 0.041(3) 0.016(2) 0.034(3)

loop_
_atom_type_symbol
_atom_type_description
_atom_type_scat_dispersion_real
_atom_type_scat_dispersion_imag
_atom_type_scat_source
C C 0.0033 0.0016 'International Tables Vol C Tables 4.2.6.8 and 6.1.1.4'
H H 0.0000 0.0000 'International Tables Vol C Tables 4.2.6.8 and 6.1.1.4'
N N 0.0061 0.0033 'International Tables Vol C Tables 4.2.6.8 and 6.1.1.4'
Ni Ni 0.3393 1.1124 'International Tables Vol C Tables 4.2.6.8 and 6.1.1.4'
O O 0.0106 0.0060 'International Tables Vol C Tables 4.2.6.8 and 6.1.1.4'

loop_
_geom_angle_atom_site_label_1
_geom_angle_atom_site_label_2
_geom_angle_atom_site_label_3
_geom_angle
_geom_angle_site_symmetry_1
_geom_angle_site_symmetry_3
C1 Ni1 C4 87.62(18) . .
C1 Ni1 C2 86.87(18) . .
C4 Ni1 C2 174.31(18) . .
C1 Ni1 C3 174.7(2) . .
C4 Ni1 C3 92.25(18) . .
C2 Ni1 C3 93.37(19) . .
N9 Ni2 N9 180.00(19) 2_676 .
N9 Ni2 N8 85.61(14) 2_676 2_676
N9 Ni2 N8 94.39(14) . 2_676
N9 Ni2 N8 94.39(14) 2_676 .
N9 Ni2 N8 85.61(14) . .
N8 Ni2 N8 180.0 2_676 .
N9 Ni2 N4 91.94(13) 2_676 2_676
N9 Ni2 N4 88.06(13) . 2_676
N8 Ni2 N4 90.96(13) 2_676 2_676
N8 Ni2 N4 89.03(13) . 2_676
N9 Ni2 N4 88.06(13) 2_676 .
N9 Ni2 N4 91.94(13) . .
N8 Ni2 N4 89.03(13) 2_676 .
N8 Ni2 N4 90.97(13) . .
N4 Ni2 N4 180.0 2_676 .
N5 Ni3 N5 180.0 . 2_465
N5 Ni3 N6 86.41(13) . .
N5 Ni3 N6 93.59(13) 2_465 .
N5 Ni3 N6 93.59(13) . 2_465
N5 Ni3 N6 86.41(13) 2_465 2_465
N6 Ni3 N6 180.0 . 2_465
N5 Ni3 N2 92.36(13) . 2_465
N5 Ni3 N2 87.64(13) 2_465 2_465
N6 Ni3 N2 90.23(13) . 2_465
N6 Ni3 N2 89.77(13) 2_465 2_465
N5 Ni3 N2 87.64(13) . .
N5 Ni3 N2 92.36(13) 2_465 .
N6 Ni3 N2 89.77(13) . .
N6 Ni3 N2 90.23(13) 2_465 .
N2 Ni3 N2 180.0 2_465 .
C2 N2 Ni3 177.3(3) . .
C4 N4 Ni2 169.9(3) . .
C5 N5 C6 115.7(3) . .
C5 N5 Ni3 115.9(3) . .
C6 N5 Ni3 104.9(3) . .
C5 N5 H1N 109.6 . .
C6 N5 H1N 103.6 . .
Ni3 N5 H1N 106.0 . .
C7 N6 C8 113.8(3) . .
C7 N6 C10 115.6(3) . .
C8 N6 C10 98.6(3) . .
C7 N6 Ni3 103.7(3) . .
C8 N6 Ni3 116.7(2) . .
C10 N6 Ni3 108.9(3) . .
C10 N7 C5 114.5(4) 2_465 .
C10 N7 C9 103.5(3) 2_465 .
C5 N7 C9 115.1(3) . .
C13 N8 C16 100.2(3) . .
C13 N8 C14 112.3(3) . .
C16 N8 C14 114.9(4) . .
C13 N8 Ni2 116.0(3) . .
C16 N8 Ni2 109.3(3) . .
C14 N8 Ni2 104.4(3) . .
C11 N9 C15 115.3(3) . .
C11 N9 Ni2 115.8(3) . .
C15 N9 Ni2 106.2(2) . .
C11 N9 H2N 106.5 . .
C15 N9 H2N 106.1 . .
Ni2 N9 H2N 106.3 . .
C11 N10 C16 115.1(3) . 2_676
C11 N10 C12 115.5(4) . .
C16 N10 C12 103.3(3) 2_676 .
N1 C1 Ni1 175.5(5) . .
N2 C2 Ni1 174.0(4) . .
N3 C3 Ni1 176.2(5) . .
N4 C4 Ni1 173.0(4) . .
N7 C5 N5 115.5(3) . .
N7 C5 H5A 108.4 . .
N5 C5 H5A 108.4 . .
N7 C5 H5B 108.4 . .
N5 C5 H5B 108.4 . .
H5A C5 H5B 107.5 . .
N5 C6 C7 109.0(4) . .
N5 C6 H6A 109.9 . .
C7 C6 H6A 109.9 . .
N5 C6 H6B 109.9 . .
C7 C6 H6B 109.9 . .
H6A C6 H6B 108.3 . .
N6 C7 C6 109.8(3) . .
N6 C7 H7A 109.7 . .
C6 C7 H7A 109.7 . .
N6 C7 H7B 109.7 . .
C6 C7 H7B 109.7 . .
H7A C7 H7B 108.2 . .
N6 C8 C9 103.0(3) . 2_465
N6 C8 H8A 111.2 . .
C9 C8 H8A 111.2 2_465 .
N6 C8 H8B 111.2 . .
C9 C8 H8B 111.2 2_465 .
H8A C8 H8B 109.1 . .
N7 C9 C8 106.0(4) . 2_465
N7 C9 H9A 110.5 . .
C8 C9 H9A 110.5 2_465 .
N7 C9 H9B 110.5 . .
C8 C9 H9B 110.5 2_465 .
H9A C9 H9B 108.7 . .
N7 C10 N6 103.7(3) 2_465 .
N7 C10 H10A 111.0 2_465 .
N6 C10 H10A 111.0 . .
N7 C10 H10B 111.0 2_465 .
N6 C10 H10B 111.0 . .
H10A C10 H10B 109.0 . .
N10 C11 N9 115.0(3) . .
N10 C11 H11A 108.5 . .
N9 C11 H11A 108.5 . .
N10 C11 H11B 108.5 . .
N9 C11 H11B 108.5 . .
H11A C11 H11B 107.5 . .
N10 C12 C13 105.1(4) . 2_676
N10 C12 H12A 110.7 . .
C13 C12 H12A 110.7 2_676 .
N10 C12 H12B 110.7 . .
C13 C12 H12B 110.7 2_676 .
H12A C12 H12B 108.8 . .
N8 C13 C12 103.1(3) . 2_676
N8 C13 H13A 111.1 . .
C12 C13 H13A 111.1 2_676 .
N8 C13 H13B 111.1 . .
C12 C13 H13B 111.1 2_676 .
H13A C13 H13B 109.1 . .
N8 C14 C15 110.1(4) . .
N8 C14 H14A 109.6 . .
C15 C14 H14A 109.6 . .
N8 C14 H14B 109.6 . .
C15 C14 H14B 109.6 . .
H14A C14 H14B 108.2 . .
N9 C15 C14 107.2(3) . .
N9 C15 H15A 110.3 . .
C14 C15 H15A 110.3 . .
N9 C15 H15B 110.3 . .
C14 C15 H15B 110.3 . .
H15A C15 H15B 108.5 . .
N8 C16 N10 103.0(3) . 2_676
N8 C16 H16A 111.2 . .
N10 C16 H16A 111.2 2_676 .
N8 C16 H16B 111.2 . .
N10 C16 H16B 111.2 2_676 .
H16A C16 H16B 109.1 . .

loop_
_geom_bond_atom_site_label_1
_geom_bond_atom_site_label_2
_geom_bond_distance
_geom_bond_site_symmetry_2
Ni1 C1 1.853(5) .
Ni1 C4 1.862(4) .
Ni1 C2 1.867(4) .
Ni1 C3 1.877(5) .
Ni2 N9 2.046(3) 2_676
Ni2 N9 2.046(3) .
Ni2 N8 2.121(3) 2_676
Ni2 N8 2.121(4) .
Ni2 N4 2.157(3) 2_676
Ni2 N4 2.157(3) .
Ni3 N5 2.045(3) .
Ni3 N5 2.045(3) 2_465
Ni3 N6 2.132(3) .
Ni3 N6 2.132(3) 2_465
Ni3 N2 2.136(3) 2_465
Ni3 N2 2.136(3) .
N1 C1 1.149(6) .
N2 C2 1.153(5) .
N3 C3 1.147(6) .
N4 C4 1.150(5) .
N5 C5 1.479(5) .
N5 C6 1.481(5) .
N5 H1N 0.8241 .
N6 C7 1.487(6) .
N6 C8 1.498(5) .
N6 C10 1.498(5) .
N7 C10 1.452(6) 2_465
N7 C5 1.460(6) .
N7 C9 1.485(5) .
N8 C13 1.468(5) .
N8 C16 1.476(5) .
N8 C14 1.488(6) .
N9 C11 1.483(5) .
N9 C15 1.489(5) .
N9 H2N 0.7988 .
N10 C11 1.470(6) .
N10 C16 1.477(6) 2_676
N10 C12 1.487(5) .
C5 H5A 0.9700 .
C5 H5B 0.9700 .
C6 C7 1.528(6) .
C6 H6A 0.9700 .
C6 H6B 0.9700 .
C7 H7A 0.9700 .
C7 H7B 0.9700 .
C8 C9 1.529(7) 2_465
C8 H8A 0.9700 .
C8 H8B 0.9700 .
C9 C8 1.529(7) 2_465
C9 H9A 0.9700 .
C9 H9B 0.9700 .
C10 N7 1.452(6) 2_465
C10 H10A 0.9700 .
C10 H10B 0.9700 .
C11 H11A 0.9700 .
C11 H11B 0.9700 .
C12 C13 1.551(6) 2_676
C12 H12A 0.9700 .
C12 H12B 0.9700 .
C13 C12 1.551(6) 2_676
C13 H13A 0.9700 .
C13 H13B 0.9700 .
C14 C15 1.528(7) .
C14 H14A 0.9700 .
C14 H14B 0.9700 .
C15 H15A 0.9700 .
C15 H15B 0.9700 .
C16 N10 1.477(6) 2_676
C16 H16A 0.9700 .
C16 H16B 0.9700 .

loop_
_geom_torsion_atom_site_label_1
_geom_torsion_atom_site_label_2
_geom_torsion_atom_site_label_3
_geom_torsion_atom_site_label_4
_geom_torsion
_geom_torsion_site_symmetry_1
_geom_torsion_site_symmetry_4
C10 N7 C5 N5 71.6(5) 2_465 .
C9 N7 C5 N5 -48.3(5) . .
C6 N5 C5 N7 -168.2(4) . .
Ni3 N5 C5 N7 -44.8(5) . .
C5 N5 C6 C7 174.4(4) . .
Ni3 N5 C6 C7 45.4(4) . .
C8 N6 C7 C6 -90.0(4) . .
C10 N6 C7 C6 156.8(4) . .
Ni3 N6 C7 C6 37.8(4) . .
N5 C6 C7 N6 -58.5(5) . .
C7 N6 C8 C9 -163.4(3) . 2_465
C10 N6 C8 C9 -40.5(4) . 2_465
Ni3 N6 C8 C9 75.8(4) . 2_465
C10 N7 C9 C8 -13.0(4) 2_465 2_465
C5 N7 C9 C8 112.8(4) . 2_465
C7 N6 C10 N7 172.2(4) . 2_465
C8 N6 C10 N7 50.5(4) . 2_465
Ni3 N6 C10 N7 -71.7(3) . 2_465
C16 N10 C11 N9 -70.9(5) 2_676 .
C12 N10 C11 N9 49.3(5) . .
C15 N9 C11 N10 168.1(3) . .
Ni2 N9 C11 N10 43.2(4) . .
C11 N10 C12 C13 -112.7(4) . 2_676
C16 N10 C12 C13 13.8(4) 2_676 2_676
C16 N8 C13 C12 40.6(4) . 2_676
C14 N8 C13 C12 163.0(4) . 2_676
Ni2 N8 C13 C12 -77.0(4) . 2_676
C13 N8 C14 C15 88.3(4) . .
C16 N8 C14 C15 -158.0(4) . .
Ni2 N8 C14 C15 -38.2(4) . .
C11 N9 C15 C14 -175.1(4) . .
Ni2 N9 C15 C14 -45.4(4) . .
N8 C14 C15 N9 57.9(5) . .
C13 N8 C16 N10 -50.9(4) . 2_676
C14 N8 C16 N10 -171.4(3) . 2_676
Ni2 N8 C16 N10 71.6(3) . 2_676
